data_7113518
loop_
_publ_author_name
'V&#xFFFD;zquez, Miguel'
'Taglietti, Angelo'
'Gatteschi, Dante'
'Sorace, Lorenzo'
'Sangregorio, Claudio'
'Gonz&#xFFFD;lez, Ana M.'
'Maneiro, Marcelino'
'Pedrido, Rosa M.'
'Bermejo, Manuel R.'

_publ_section_title
;
 A 3D network of helicates fully assembled by ?-stacking interactions
;
_journal_issue 15
_journal_name_full 'Chemical Communications'
_journal_page_first 1840
_journal_paper_doi 10.1039/b303549b
_journal_year 2003
_chemical_formula_sum 'C86 H74 Cu2 N10 O8 S4'
_chemical_formula_weight 1630.87
_chemical_name_systematic
;
?
;
_space_group_IT_number 70
_symmetry_cell_setting orthorhombic
_symmetry_space_group_name_Hall '-F 2uv 2vw'
_symmetry_space_group_name_H-M 'F d d d :2'
_atom_sites_solution_hydrogens geom
_atom_sites_solution_primary direct
_atom_sites_solution_secondary difmap
_cell_angle_alpha 90.000
_cell_angle_beta 90.000
_cell_angle_gamma 90.000
_cell_formula_units_Z 8
_cell_length_a 17.156(2)
_cell_length_b 21.443(3)
_cell_length_c 41.221(2)
_cell_measurement_reflns_used 25
_cell_measurement_temperature 293(2)
_cell_measurement_theta_max 45.575
_cell_measurement_theta_min 21.19
_cell_volume 15164(3)
_computing_cell_refinement 'CAD4 Express (Enraf Nonius, 1994)'
_computing_data_collection 'CAD4 Express (Enraf Nonius, 1994)'
_computing_data_reduction 'XCAD4 (Harms & Wocadlo, 1995)'
_computing_structure_refinement 'SHELXL-97 (Sheldrick, 1997)'
_computing_structure_solution SIR97
_diffrn_ambient_temperature 293(2)
_diffrn_measured_fraction_theta_full 1.000
_diffrn_measured_fraction_theta_max 1.000
_diffrn_measurement_device_type 'MACH3 Enraf Nonius'
_diffrn_measurement_method omega/2-theta
_diffrn_radiation_monochromator graphite
_diffrn_radiation_source 'fine-focus sealead tube'
_diffrn_radiation_type CuK\a
_diffrn_radiation_wavelength 1.54178
_diffrn_reflns_av_R_equivalents 0.0000
_diffrn_reflns_av_sigmaI/netI 0.0486
_diffrn_reflns_limit_h_max 21
_diffrn_reflns_limit_h_min 0
_diffrn_reflns_limit_k_max 0
_diffrn_reflns_limit_k_min -26
_diffrn_reflns_limit_l_max 0
_diffrn_reflns_limit_l_min -51
_diffrn_reflns_number 3910
_diffrn_reflns_theta_full 74.91
_diffrn_reflns_theta_max 74.90
_diffrn_reflns_theta_min 3.47
_diffrn_standards_decay_% 3
_diffrn_standards_interval_time 120'
_diffrn_standards_number 3
_exptl_absorpt_coefficient_mu 2.256
_exptl_absorpt_correction_T_max 0.9996
_exptl_absorpt_correction_T_min 0.8407
_exptl_absorpt_correction_type psi-scan
_exptl_crystal_colour brown-red
_exptl_crystal_density_diffrn 1.423
_exptl_crystal_density_method 'not measured'
_exptl_crystal_description prism
_exptl_crystal_F_000 6720
_exptl_crystal_size_max 0.40
_exptl_crystal_size_mid 0.32
_exptl_crystal_size_min 0.20
_refine_diff_density_max 0.668
_refine_diff_density_min -0.472
_refine_diff_density_rms 0.061
_refine_ls_extinction_method none
_refine_ls_goodness_of_fit_ref 0.995
_refine_ls_hydrogen_treatment mixed
_refine_ls_matrix_type full
_refine_ls_number_parameters 299
_refine_ls_number_reflns 3910
_refine_ls_number_restraints 0
_refine_ls_restrained_S_all 0.995
_refine_ls_R_factor_all 0.1109
_refine_ls_R_factor_gt 0.0503
_refine_ls_shift/su_max 0.001
_refine_ls_shift/su_mean 0.000
_refine_ls_structure_factor_coef Fsqd
_refine_ls_weighting_details 'calc w=1/[\s^2^(Fo^2^)+(0.0996P)^2^+16.4778P] where P=(Fo^2^+2Fc^2^)/3'
_refine_ls_weighting_scheme calc
_refine_ls_wR_factor_gt 0.1367
_refine_ls_wR_factor_ref 0.1680
_reflns_number_gt 2360
_reflns_number_total 3910
_reflns_threshold_expression >2sigma(I)
_cod_data_source_file b303549b.txt
_cod_data_source_block cumdats
_cod_original_sg_symbol_H-M Fddd
_cod_database_code 7113518
_exptl_absorpt_correction_t_ave 0.9258
_diffrn_standards_decay_corr_max 1.04
_diffrn_standards_decay_corr_min 0.974

loop_
_symmetry_equiv_pos_as_xyz
'x, y, z'
'-x+1/4, -y+1/4, z'
'x, -y+1/4, -z+1/4'
'-x+1/4, y, -z+1/4'
'x, y+1/2, z+1/2'
'-x+1/4, -y+3/4, z+1/2'
'x, -y+3/4, -z+3/4'
'-x+1/4, y+1/2, -z+3/4'
'x+1/2, y, z+1/2'
'-x+3/4, -y+1/4, z+1/2'
'x+1/2, -y+1/4, -z+3/4'
'-x+3/4, y, -z+3/4'
'x+1/2, y+1/2, z'
'-x+3/4, -y+3/4, z'
'x+1/2, -y+3/4, -z+1/4'
'-x+3/4, y+1/2, -z+1/4'
'-x, -y, -z'
'x-1/4, y-1/4, -z'
'-x, y-1/4, z-1/4'
'x-1/4, -y, z-1/4'
'-x, -y+1/2, -z+1/2'
'x-1/4, y+1/4, -z+1/2'
'-x, y+1/4, z+1/4'
'x-1/4, -y+1/2, z+1/4'
'-x+1/2, -y, -z+1/2'
'x+1/4, y-1/4, -z+1/2'
'-x+1/2, y-1/4, z+1/4'
'x+1/4, -y, z+1/4'
'-x+1/2, -y+1/2, -z'
'x+1/4, y+1/4, -z'
'-x+1/2, y+1/4, z-1/4'
'x+1/4, -y+1/2, z-1/4'

loop_
_atom_site_label
_atom_site_type_symbol
_atom_site_fract_x
_atom_site_fract_y
_atom_site_fract_z
_atom_site_U_iso_or_equiv
_atom_site_adp_type
_atom_site_occupancy
_atom_site_symmetry_multiplicity
_atom_site_calc_flag
_atom_site_refinement_flags
Cu1 Cu 0.1250 0.1250 0.270744(15) 0.0520(3) Uani 1 2 d S
S2 S 0.15220(6) 0.23746(5) 0.30934(2) 0.0606(3) Uani 1 1 d .
O3 O 0.07521(17) 0.22996(16) 0.29616(6) 0.0738(9) Uani 1 1 d .
N4 N 0.19655(17) 0.17488(16) 0.29870(6) 0.0534(8) Uani 1 1 d .
C5 C 0.1888(2) 0.07408(18) 0.21012(7) 0.0477(8) Uani 1 1 d .
C6 C 0.2786(2) 0.17252(19) 0.29894(8) 0.0520(9) Uani 1 1 d .
C7 C 0.1591(5) 0.2843(5) 0.40483(17) 0.104(3) Uani 1 1 d .
N8 N 0.20961(16) 0.10632(14) 0.23935(6) 0.0471(7) Uani 1 1 d .
C9 C 0.3177(2) 0.14396(18) 0.27306(8) 0.0508(9) Uani 1 1 d .
C10 C 0.1465(2) 0.00795(19) 0.15470(9) 0.0574(10) Uani 1 1 d .
C11 C 0.2192(2) 0.0911(2) 0.18020(8) 0.0536(9) Uani 1 1 d .
C12 C 0.1250 -0.0292(3) 0.1250 0.0687(19) Uani 1 2 d S
C90 C 0.3999(2) 0.1439(2) 0.27321(10) 0.0619(10) Uani 1 1 d .
O14 O 0.1943(2) 0.29262(16) 0.30061(7) 0.0829(9) Uani 1 1 d .
C15 C 0.1982(3) 0.0574(2) 0.15280(8) 0.0561(10) Uani 1 1 d .
C16 C 0.1368(2) 0.0255(2) 0.21237(9) 0.0570(10) Uani 1 1 d .
C17 C 0.1401(3) 0.2395(2) 0.35206(9) 0.0649(12) Uani 1 1 d .
C18 C 0.2828(2) 0.11437(19) 0.24523(8) 0.0514(9) Uani 1 1 d .
C19 C 0.1742(3) 0.2843(3) 0.37087(13) 0.0878(16) Uani 1 1 d .
C20 C 0.0923(3) 0.1959(3) 0.36652(11) 0.0786(14) Uani 1 1 d .
C21 C 0.1133(4) 0.2421(4) 0.41864(12) 0.098(2) Uani 1 1 d .
C22 C 0.3228(3) 0.1974(3) 0.32397(11) 0.0715(13) Uani 1 1 d .
C23 C 0.1164(3) -0.0072(2) 0.18437(9) 0.0646(11) Uani 1 1 d .
C24 C 0.4417(3) 0.1708(2) 0.29776(12) 0.0713(12) Uani 1 1 d .
C25 C 0.4023(3) 0.1968(3) 0.32365(12) 0.0769(14) Uani 1 1 d .
C26 C 0.0803(4) 0.1975(3) 0.39972(11) 0.0942(18) Uani 1 1 d .
C27 C 0.0991(4) 0.2434(4) 0.45516(13) 0.145(3) Uani 1 1 d .
H27A H 0.1377 0.2692 0.4654 0.218 Uiso 1 1 calc R
H27B H 0.1027 0.2018 0.4637 0.218 Uiso 1 1 calc R
H27C H 0.0481 0.2599 0.4595 0.218 Uiso 1 1 calc R
C97 C 0.3750 0.3750 0.3073(6) 0.220(8) Uiso 1 2 d S
C98 C 0.3750 0.3750 0.3511(6) 0.292(11) Uiso 1 2 d S
N99 N 0.3750 0.3750 0.2777(8) 0.44(2) Uiso 1 2 d S
H51 H 0.298(3) 0.212(3) 0.3374(12) 0.088(18) Uiso 1 1 d .
H52 H 0.495(3) 0.165(3) 0.2954(12) 0.102(17) Uiso 1 1 d .
H54 H 0.220(2) 0.0690(18) 0.1338(10) 0.064(12) Uiso 1 1 d .
H55 H 0.255(2) 0.1250(19) 0.1805(9) 0.061(12) Uiso 1 1 d .
H56 H 0.119(2) 0.0133(18) 0.2318(10) 0.060(11) Uiso 1 1 d .
H57 H 0.086(3) -0.042(2) 0.1846(11) 0.079(15) Uiso 1 1 d .
H58 H 0.160(2) -0.0538(19) 0.1210(10) 0.054(12) Uiso 1 1 d .
H59 H 0.426(3) 0.1283(19) 0.2556(10) 0.066(12) Uiso 1 1 d .
H60 H 0.318(3) 0.093(2) 0.2322(11) 0.076(13) Uiso 1 1 d .
H62 H 0.072(3) 0.165(3) 0.3542(13) 0.100(18) Uiso 1 1 d .
H63 H 0.210(3) 0.312(2) 0.3592(12) 0.087(17) Uiso 1 1 d .
H65 H 0.432(4) 0.220(3) 0.3378(14) 0.12(2) Uiso 1 1 d .
H72 H 0.179(4) 0.314(3) 0.4098(16) 0.12(3) Uiso 1 1 d .
H71 H 0.043(5) 0.159(4) 0.4101(19) 0.18(3) Uiso 1 1 d .

loop_
_atom_site_aniso_label
_atom_site_aniso_U_11
_atom_site_aniso_U_22
_atom_site_aniso_U_33
_atom_site_aniso_U_23
_atom_site_aniso_U_13
_atom_site_aniso_U_12
Cu1 0.0438(4) 0.0818(6) 0.0305(3) 0.000 0.000 0.0006(4)
S2 0.0670(6) 0.0734(7) 0.0415(5) -0.0065(4) -0.0061(4) 0.0141(5)
O3 0.0618(17) 0.108(3) 0.0513(15) -0.0173(15) -0.0132(13) 0.0311(17)
N4 0.0472(16) 0.073(2) 0.0397(13) -0.0110(14) -0.0018(12) 0.0077(15)
C5 0.0494(19) 0.059(2) 0.0344(15) -0.0043(15) -0.0016(13) 0.0080(17)
C6 0.046(2) 0.068(2) 0.0421(16) -0.0021(16) -0.0059(14) -0.0040(18)
C7 0.097(5) 0.139(7) 0.076(4) -0.056(4) -0.019(3) 0.020(5)
N8 0.0460(16) 0.0630(19) 0.0323(12) -0.0027(12) 0.0014(11) 0.0003(14)
C9 0.0443(18) 0.063(2) 0.0453(18) 0.0005(16) -0.0030(14) 0.0009(16)
C10 0.075(3) 0.056(2) 0.0406(18) -0.0003(15) -0.0101(17) 0.003(2)
C11 0.056(2) 0.065(3) 0.0396(17) -0.0018(16) 0.0006(15) -0.002(2)
C12 0.109(6) 0.051(4) 0.046(3) 0.000 -0.023(3) 0.000
C90 0.047(2) 0.082(3) 0.056(2) 0.002(2) 0.0008(17) -0.0019(19)
O14 0.098(2) 0.070(2) 0.080(2) 0.0074(16) 0.0024(18) 0.0040(19)
C15 0.069(3) 0.065(3) 0.0338(16) -0.0009(15) -0.0015(16) 0.003(2)
C16 0.065(3) 0.069(3) 0.0369(17) 0.0013(17) -0.0022(16) -0.007(2)
C17 0.071(3) 0.077(3) 0.047(2) -0.0169(19) -0.0084(18) 0.023(2)
C18 0.0453(19) 0.066(3) 0.0427(16) -0.0022(16) 0.0014(14) 0.0042(18)
C19 0.089(4) 0.106(4) 0.068(3) -0.035(3) -0.008(3) 0.002(3)
C20 0.098(4) 0.085(4) 0.053(2) -0.011(2) 0.008(2) 0.015(3)
C21 0.098(4) 0.144(6) 0.052(3) -0.020(3) -0.006(3) 0.052(4)
C22 0.059(3) 0.102(4) 0.054(2) -0.017(2) -0.009(2) 0.001(3)
C23 0.083(3) 0.066(3) 0.045(2) 0.0067(18) -0.0159(19) -0.014(2)
C24 0.048(2) 0.087(3) 0.078(3) 0.003(2) -0.009(2) -0.011(2)
C25 0.063(3) 0.097(4) 0.071(3) -0.013(3) -0.017(2) -0.015(3)
C26 0.123(5) 0.110(4) 0.050(2) -0.006(3) 0.013(3) 0.029(4)
C27 0.158(6) 0.231(9) 0.046(3) -0.033(4) -0.011(3) 0.087(6)

loop_
_atom_type_symbol
_atom_type_description
_atom_type_scat_dispersion_real
_atom_type_scat_dispersion_imag
_atom_type_scat_source
C C 0.0181 0.0091 'International Tables Vol C Tables 4.2.6.8 and 6.1.1.4'
H H 0.0000 0.0000 'International Tables Vol C Tables 4.2.6.8 and 6.1.1.4'
N N 0.0311 0.0180 'International Tables Vol C Tables 4.2.6.8 and 6.1.1.4'
O O 0.0492 0.0322 'International Tables Vol C Tables 4.2.6.8 and 6.1.1.4'
S S 0.3331 0.5567 'International Tables Vol C Tables 4.2.6.8 and 6.1.1.4'
Cu Cu -1.9646 0.5888 'International Tables Vol C Tables 4.2.6.8 and 6.1.1.4'

loop_
_geom_angle_atom_site_label_1
_geom_angle_atom_site_label_2
_geom_angle_atom_site_label_3
_geom_angle
_geom_angle_site_symmetry_1
_geom_angle_site_symmetry_3
N8 Cu1 N8 98.65(16) . 2
N8 Cu1 N4 92.00(12) . .
N8 Cu1 N4 135.91(13) 2 .
N8 Cu1 N4 135.91(13) . 2
N8 Cu1 N4 92.00(12) 2 2
N4 Cu1 N4 109.42(17) . 2
O14 S2 O3 117.4(2) . .
O14 S2 N4 112.53(19) . .
O3 S2 N4 103.82(17) . .
O14 S2 C17 106.8(2) . .
O3 S2 C17 105.68(19) . .
N4 S2 C17 110.34(18) . .
C6 N4 S2 120.2(3) . .
C6 N4 Cu1 126.9(2) . .
S2 N4 Cu1 108.35(16) . .
C16 C5 C11 120.2(3) . .
C16 C5 N8 118.0(3) . .
C11 C5 N8 121.8(3) . .
C22 C6 C9 118.2(4) . .
C22 C6 N4 122.6(4) . .
C9 C6 N4 119.3(3) . .
C21 C7 C19 122.0(6) . .
C18 N8 C5 117.7(3) . .
C18 N8 Cu1 124.2(2) . .
C5 N8 Cu1 117.6(2) . .
C6 C9 C90 118.4(3) . .
C6 C9 C18 126.8(3) . .
C90 C9 C18 114.8(3) . .
C23 C10 C15 118.3(4) . .
C23 C10 C12 120.6(4) . .
C15 C10 C12 121.1(3) . .
C5 C11 C15 119.3(4) . .
C10 C12 C10 116.2(5) 4 .
C24 C90 C9 121.9(4) . .
C10 C15 C11 121.2(4) . .
C5 C16 C23 119.2(4) . .
C19 C17 C20 119.1(5) . .
C19 C17 S2 122.0(4) . .
C20 C17 S2 118.9(3) . .
N8 C18 C9 127.8(3) . .
C17 C19 C7 118.7(7) . .
C26 C20 C17 120.0(6) . .
C7 C21 C26 118.7(5) . .
C7 C21 C27 120.3(7) . .
C26 C21 C27 120.9(7) . .
C25 C22 C6 122.4(5) . .
C10 C23 C16 121.7(4) . .
C90 C24 C25 119.0(4) . .
C22 C25 C24 120.0(4) . .
C21 C26 C20 121.6(7) . .
C98 C98 C97 180.000(3) 7 .
N99 C97 C98 180.000(4) . .

loop_
_geom_bond_atom_site_label_1
_geom_bond_atom_site_label_2
_geom_bond_distance
_geom_bond_site_symmetry_2
Cu1 N8 1.986(3) .
Cu1 N8 1.986(3) 2
Cu1 N4 1.995(3) .
Cu1 N4 1.995(3) 2
S2 O14 1.432(4) .
S2 O3 1.437(3) .
S2 N4 1.604(3) .
S2 C17 1.773(4) .
N4 C6 1.408(5) .
C5 C16 1.374(5) .
C5 C11 1.388(5) .
C5 N8 1.434(4) .
C6 C22 1.388(5) .
C6 C9 1.401(5) .
C7 C21 1.327(10) .
C7 C19 1.424(9) .
N8 C18 1.290(4) .
C9 C90 1.410(5) .
C9 C18 1.441(5) .
C10 C23 1.367(5) .
C10 C15 1.384(6) .
C10 C12 1.507(5) .
C11 C15 1.388(5) .
C12 C10 1.507(5) 4
C90 C24 1.368(6) .
C16 C23 1.395(5) .
C17 C19 1.368(6) .
C17 C20 1.378(7) .
C20 C26 1.384(6) .
C21 C26 1.357(9) .
C21 C27 1.525(7) .
C22 C25 1.364(7) .
C24 C25 1.381(7) .
N99 C97 1.22(3) .
C98 C98 1.97(5) 7
C98 C97 1.81(3) .
